data_4340417
loop_
_publ_author_name
'Karagiorgou, O.'
'Patsis, G.'
'Pelecanou, M.'
'Raptopoulou, C. P.'
'Terzis, A.'
'Siatra-Papastaikoudi, T'
'Alberto, R.'
'Pirmettis, I.'
'Papadopoulos, M.'

_publ_section_title
;
 (S)-(2-(2'-Pyridyl)ethyl)cysteamine and
 (S)-(2-(2'-pyridyl)ethyl)-d,l-homocysteine as ligands for the
 &quot;fac-[M(CO)(3)](+)&quot; (M = Re, (99m)Tc) core.
;
_journal_issue 12
_journal_name_full 'Inorganic chemistry'
_journal_page_first 4118
_journal_page_last 4120
_journal_paper_doi 10.1021/ic050254r
_journal_volume 44
_journal_year 2005
_chemical_formula_sum 'C14 H15 N2 O5 Re S'
_chemical_formula_weight 509.54
_chemical_name_systematic
;
 ?
;
_space_group_IT_number 14
_symmetry_cell_setting monoclinic
_symmetry_space_group_name_Hall '-P 2yab'
_symmetry_space_group_name_H-M 'P 1 21/a 1'
_atom_sites_solution_hydrogens geom
_atom_sites_solution_primary direct
_atom_sites_solution_secondary difmap
_audit_creation_method SHELXL-97
_cell_angle_alpha 90.00
_cell_angle_beta 97.56(2)
_cell_angle_gamma 90.00
_cell_formula_units_Z 4
_cell_length_a 11.066(5)
_cell_length_b 8.394(3)
_cell_length_c 17.927(8)
_cell_measurement_reflns_used 25
_cell_measurement_temperature 298
_cell_measurement_theta_max 11.5
_cell_measurement_theta_min 5.5
_cell_volume 1650.7(12)
_computing_structure_refinement 'SHELXL-97 (Sheldrick, 1997)'
_computing_structure_solution 'SHELXS-97 (Sheldrick, 1997)'
_diffrn_ambient_temperature 298
_diffrn_measured_fraction_theta_full 0.997
_diffrn_measured_fraction_theta_max 0.997
_diffrn_measurement_device_type 'Crystal Logic Dual Goniometer'
_diffrn_measurement_method \q/2\q
_diffrn_radiation_monochromator graphite
_diffrn_radiation_source 'fine-focus sealed tube'
_diffrn_radiation_type MoK\a
_diffrn_radiation_wavelength 0.71073
_diffrn_reflns_av_R_equivalents 0.0201
_diffrn_reflns_av_sigmaI/netI 0.0440
_diffrn_reflns_limit_h_max 13
_diffrn_reflns_limit_h_min 0
_diffrn_reflns_limit_k_max 9
_diffrn_reflns_limit_k_min 0
_diffrn_reflns_limit_l_max 21
_diffrn_reflns_limit_l_min -21
_diffrn_reflns_number 3067
_diffrn_reflns_theta_full 24.99
_diffrn_reflns_theta_max 24.99
_diffrn_reflns_theta_min 2.29
_diffrn_standards_decay_% 2.4
_diffrn_standards_interval_count 97
_diffrn_standards_number 3
_exptl_absorpt_coefficient_mu 7.513
_exptl_absorpt_correction_T_max 1.00
_exptl_absorpt_correction_T_min 0.82
_exptl_absorpt_correction_type 'psi-scan empirical'
_exptl_crystal_colour colorless
_exptl_crystal_density_diffrn 2.050
_exptl_crystal_density_method 'not measured'
_exptl_crystal_description needle
_exptl_crystal_F_000 976
_exptl_crystal_size_max 0.60
_exptl_crystal_size_mid 0.22
_exptl_crystal_size_min 0.18
_refine_diff_density_max 0.663
_refine_diff_density_min -1.031
_refine_diff_density_rms 0.121
_refine_ls_extinction_method none
_refine_ls_goodness_of_fit_ref 1.096
_refine_ls_hydrogen_treatment mixed
_refine_ls_matrix_type full
_refine_ls_number_parameters 268
_refine_ls_number_reflns 2899
_refine_ls_number_restraints 0
_refine_ls_restrained_S_all 1.096
_refine_ls_R_factor_all 0.0270
_refine_ls_R_factor_gt 0.0247
_refine_ls_shift/su_max 0.012
_refine_ls_shift/su_mean 0.001
_refine_ls_structure_factor_coef Fsqd
_refine_ls_weighting_details 'calc w=1/[\s^2^(Fo^2^)+(0.0240P)^2^+0.7144P] where P=(Fo^2^+2Fc^2^)/3'
_refine_ls_weighting_scheme calc
_refine_ls_wR_factor_gt 0.0656
_refine_ls_wR_factor_ref 0.0671
_reflns_number_gt 2697
_reflns_number_total 2899
_reflns_threshold_expression >2sigma(I)
_cod_data_source_file ic050254rsi20050218_092742.cif
_cod_data_source_block reg1
_cod_original_cell_volume 1651(1)
_cod_original_sg_symbol_H-M P21/a
_cod_database_code 4340417

loop_
_symmetry_equiv_pos_as_xyz
'x, y, z'
'x+1/2, -y+1/2, z'
'-x, -y, -z'
'-x-1/2, y-1/2, -z'

loop_
_atom_site_label
_atom_site_type_symbol
_atom_site_fract_x
_atom_site_fract_y
_atom_site_fract_z
_atom_site_U_iso_or_equiv
_atom_site_adp_type
_atom_site_occupancy
_atom_site_symmetry_multiplicity
_atom_site_calc_flag
Re Re 0.269785(14) 0.10523(2) 0.810710(9) 0.03085(9) Uani 1 1 d
S1 S 0.35859(11) 0.35644(14) 0.76552(6) 0.0374(2) Uani 1 1 d
O1 O 0.1561(2) 0.2515(4) 0.87194(16) 0.0345(6) Uani 1 1 d
N2 N 0.3836(3) 0.1620(5) 0.9174(2) 0.0360(8) Uani 1 1 d
C12 C 0.1596(5) 0.0796(6) 0.7191(3) 0.0403(11) Uani 1 1 d
C13 C 0.2016(5) -0.0878(6) 0.8446(3) 0.0435(12) Uani 1 1 d
C14 C 0.3890(5) -0.0168(6) 0.7678(3) 0.0445(11) Uani 1 1 d
N1 N 0.2371(6) 0.5419(8) 0.5231(3) 0.0762(16) Uani 1 1 d
C1 C 0.1711(9) 0.5635(12) 0.4578(4) 0.085(2) Uani 1 1 d
C2 C 0.0758(8) 0.6597(11) 0.4456(5) 0.084(2) Uani 1 1 d
C3 C 0.0395(7) 0.7378(10) 0.5044(6) 0.091(3) Uani 1 1 d
C4 C 0.1084(9) 0.7154(10) 0.5755(5) 0.077(2) Uani 1 1 d
C5 C 0.2059(5) 0.6192(6) 0.5818(3) 0.0477(13) Uani 1 1 d
C6 C 0.2824(9) 0.5866(10) 0.6556(5) 0.078(3) Uani 1 1 d
C7 C 0.2503(5) 0.4260(7) 0.6864(3) 0.0450(12) Uani 1 1 d
C8 C 0.3400(5) 0.5084(6) 0.8355(3) 0.0452(11) Uani 1 1 d
C9 C 0.3998(4) 0.4602(7) 0.9138(3) 0.0421(11) Uani 1 1 d
C10 C 0.3443(4) 0.3152(6) 0.9478(2) 0.0350(9) Uani 1 1 d
C11 C 0.2059(4) 0.3253(6) 0.9311(2) 0.0363(10) Uani 1 1 d
O2 O 0.1482(3) 0.4074(5) 0.9715(2) 0.0593(11) Uani 1 1 d
O11 O 0.0958(4) 0.0655(5) 0.6638(2) 0.0596(10) Uani 1 1 d
O12 O 0.1563(4) -0.2022(4) 0.8617(2) 0.0633(11) Uani 1 1 d
O13 O 0.4619(4) -0.0900(5) 0.7428(3) 0.0715(13) Uani 1 1 d
H1 H 0.168(9) 0.479(13) 0.413(6) 0.15(4) Uiso 1 1 d
H2 H 0.017(9) 0.679(11) 0.407(5) 0.12(3) Uiso 1 1 d
H3 H -0.023(12) 0.805(14) 0.498(7) 0.16(4) Uiso 1 1 d
H4 H 0.095(4) 0.740(6) 0.601(3) 0.013(14) Uiso 1 1 d
H6A H 0.387(11) 0.570(12) 0.637(6) 0.16(4) Uiso 1 1 d
H6B H 0.298(7) 0.645(9) 0.676(4) 0.07(3) Uiso 1 1 d
H7A H 0.253(6) 0.354(7) 0.645(4) 0.062(18) Uiso 1 1 d
H7B H 0.161(7) 0.442(8) 0.706(4) 0.072(19) Uiso 1 1 d
H8A H 0.367(6) 0.597(7) 0.823(4) 0.058(19) Uiso 1 1 d
H8B H 0.248(4) 0.530(5) 0.836(2) 0.013(9) Uiso 1 1 d
H9A H 0.385(5) 0.549(7) 0.949(3) 0.045(14) Uiso 1 1 d
H9B H 0.490(6) 0.433(7) 0.914(3) 0.054(15) Uiso 1 1 d
H10 H 0.369(4) 0.314(5) 1.003(2) 0.027(11) Uiso 1 1 d
HN2A H 0.372(6) 0.101(6) 0.963(4) 0.062(19) Uiso 1 1 d
HN2B H 0.461(6) 0.180(7) 0.911(3) 0.052(15) Uiso 1 1 d

loop_
_atom_site_aniso_label
_atom_site_aniso_U_11
_atom_site_aniso_U_22
_atom_site_aniso_U_33
_atom_site_aniso_U_23
_atom_site_aniso_U_13
_atom_site_aniso_U_12
Re 0.02997(13) 0.03284(13) 0.02986(12) 0.00055(6) 0.00435(8) 0.00220(6)
S1 0.0368(6) 0.0410(6) 0.0346(6) 0.0054(5) 0.0053(5) -0.0010(5)
O1 0.0227(13) 0.0431(16) 0.0372(16) -0.0087(14) 0.0018(12) 0.0018(12)
N2 0.0251(19) 0.046(2) 0.037(2) 0.0058(18) 0.0033(15) 0.0025(17)
C12 0.045(3) 0.039(2) 0.037(3) -0.001(2) 0.006(2) -0.001(2)
C13 0.051(3) 0.038(3) 0.042(3) -0.002(2) 0.009(2) 0.003(2)
C14 0.045(3) 0.045(3) 0.046(3) 0.001(2) 0.014(2) 0.002(2)
N1 0.080(4) 0.080(4) 0.071(4) 0.012(3) 0.022(3) 0.022(3)
C1 0.101(6) 0.100(6) 0.057(4) 0.007(4) 0.018(4) -0.004(5)
C2 0.078(5) 0.098(6) 0.068(5) 0.035(5) -0.016(4) -0.020(5)
C3 0.055(4) 0.075(5) 0.142(8) 0.044(5) 0.006(5) 0.020(4)
C4 0.106(7) 0.056(4) 0.074(5) -0.004(4) 0.038(5) 0.011(4)
C5 0.053(3) 0.044(3) 0.045(3) 0.017(2) 0.001(2) -0.005(2)
C6 0.096(6) 0.061(4) 0.067(5) 0.026(4) -0.028(4) -0.026(4)
C7 0.054(3) 0.043(3) 0.036(3) 0.006(2) -0.004(2) -0.006(2)
C8 0.050(3) 0.035(3) 0.049(3) -0.003(2) 0.002(2) -0.008(2)
C9 0.036(3) 0.048(3) 0.041(3) -0.007(2) 0.001(2) -0.006(2)
C10 0.024(2) 0.051(3) 0.028(2) -0.002(2) 0.0001(16) 0.0015(19)
C11 0.025(2) 0.048(3) 0.036(2) -0.004(2) 0.0058(17) -0.0007(19)
O2 0.039(2) 0.081(3) 0.059(2) -0.032(2) 0.0089(18) 0.0028(17)
O11 0.056(2) 0.077(3) 0.041(2) -0.0109(19) -0.0101(18) -0.004(2)
O12 0.084(3) 0.042(2) 0.069(3) 0.0006(18) 0.025(2) -0.015(2)
O13 0.065(3) 0.073(3) 0.082(3) -0.010(2) 0.030(2) 0.022(2)

loop_
_atom_type_symbol
_atom_type_description
_atom_type_scat_dispersion_real
_atom_type_scat_dispersion_imag
_atom_type_scat_source
C C 0.0033 0.0016 'International Tables Vol C Tables 4.2.6.8 and 6.1.1.4'
H H 0.0000 0.0000 'International Tables Vol C Tables 4.2.6.8 and 6.1.1.4'
N N 0.0061 0.0033 'International Tables Vol C Tables 4.2.6.8 and 6.1.1.4'
O O 0.0106 0.0060 'International Tables Vol C Tables 4.2.6.8 and 6.1.1.4'
S S 0.1246 0.1234 'International Tables Vol C Tables 4.2.6.8 and 6.1.1.4'
Re Re -1.0185 7.2310 'International Tables Vol C Tables 4.2.6.8 and 6.1.1.4'

loop_
_geom_angle_atom_site_label_1
_geom_angle_atom_site_label_2
_geom_angle_atom_site_label_3
_geom_angle
C14 Re C13 89.8(2)
C14 Re C12 89.5(2)
C13 Re C12 86.8(2)
C14 Re O1 171.69(17)
C13 Re O1 92.27(17)
C12 Re O1 98.70(17)
C14 Re N2 96.84(19)
C13 Re N2 96.4(2)
C12 Re N2 172.92(17)
O1 Re N2 74.93(13)
C14 Re S1 90.01(15)
C13 Re S1 179.57(16)
C12 Re S1 92.86(15)
O1 Re S1 88.01(9)
N2 Re S1 83.95(12)
C8 S1 C7 100.9(3)
C8 S1 Re 106.39(18)
C7 S1 Re 105.95(19)
C11 O1 Re 118.5(3)
C10 N2 Re 110.2(3)
O11 C12 Re 178.6(5)
O12 C13 Re 176.5(5)
O13 C14 Re 179.2(5)
C1 N1 C5 118.2(7)
N1 C1 C2 124.8(8)
C1 C2 C3 118.7(8)
C2 C3 C4 117.6(7)
C5 C4 C3 119.3(8)
N1 C5 C4 121.4(6)
N1 C5 C6 115.9(7)
C4 C5 C6 122.6(8)
C5 C6 C7 110.5(6)
C6 C7 S1 113.9(4)
C9 C8 S1 112.0(4)
C8 C9 C10 115.5(4)
N2 C10 C11 108.1(4)
N2 C10 C9 113.0(4)
C11 C10 C9 108.9(4)
O2 C11 O1 123.5(4)
O2 C11 C10 119.9(4)
O1 C11 C10 116.5(4)

loop_
_geom_bond_atom_site_label_1
_geom_bond_atom_site_label_2
_geom_bond_distance
Re C14 1.910(5)
Re C13 1.919(5)
Re C12 1.924(5)
Re O1 2.158(3)
Re N2 2.199(4)
Re S1 2.5056(14)
S1 C8 1.820(5)
S1 C7 1.828(5)
O1 C11 1.287(5)
N2 C10 1.485(6)
C12 O11 1.145(6)
C13 O12 1.144(6)
C14 O13 1.151(6)
N1 C1 1.308(10)
N1 C5 1.321(8)
C1 C2 1.324(13)
C2 C3 1.346(13)
C3 C4 1.410(13)
C4 C5 1.341(10)
C5 C6 1.499(9)
C6 C7 1.516(9)
C8 C9 1.525(7)
C9 C10 1.526(7)
C10 C11 1.524(6)
C11 O2 1.236(6)
